data_2204522
loop_
_publ_author_name
'Tu-Gen Xu'
'Duan-Jun Xu'

_publ_section_title Diaquabis(4-chlorobenzoato-\k<i>O</i>)bis(1<i>H</i>-imidazole-\k<i>N</i>^3^)cobalt(II)
_journal_issue 11
_journal_name_full 'Acta Crystallographica Section E'
_journal_page_first m1669
_journal_page_last m1671
_journal_paper_doi 10.1107/S1600536804025966
_journal_volume 60
_journal_year 2004
_chemical_formula_iupac '[Co (C7 H4 Cl O2)2 (C3 H4 N2)2 (H2 O)2]'
_chemical_formula_moiety 'C20 H20 Cl2 Co N4 O6'
_chemical_formula_sum 'C20 H20 Cl2 Co N4 O6'
_chemical_formula_weight 542.22
_chemical_name_systematic
;
Diaquabis(4-chlorobenzoato-\kO)bis(1H-imidazole-\kN^3^)cobalt(II)
;
_space_group_IT_number 14
_symmetry_cell_setting monoclinic
_symmetry_space_group_name_Hall '-P 2ybc'
_symmetry_space_group_name_H-M 'P 1 21/c 1'
_atom_sites_solution_hydrogens geom
_atom_sites_solution_primary direct
_atom_sites_solution_secondary difmap
_audit_creation_method SHELXL-97
_cell_angle_alpha 90.00
_cell_angle_beta 95.7432(18)
_cell_angle_gamma 90.00
_cell_formula_units_Z 2
_cell_length_a 13.2773(11)
_cell_length_b 5.4948(6)
_cell_length_c 16.0402(14)
_cell_measurement_reflns_used 7806
_cell_measurement_temperature 295(2)
_cell_measurement_theta_max 26.0
_cell_measurement_theta_min 2.5
_cell_volume 1164.36(19)
_computing_cell_refinement PROCESS-AUTO
_computing_data_collection 'PROCESS-AUTO (Rigaku, 1998)'
_computing_data_reduction 'CrystalStructure (Rigaku/MSC, 2002)'
_computing_molecular_graphics 'ORTEP-3 for Windows (Farrugia, 1997) and XP (Siemens, 1994)'
_computing_publication_material 'WinGX (Farrugia, 1999)'
_computing_structure_refinement 'SHELXL97 (Sheldrick, 1997)'
_computing_structure_solution 'SIR92 (Altomare et al., 1993)'
_diffrn_ambient_temperature 295(2)
_diffrn_detector_area_resol_mean 10.00
_diffrn_measured_fraction_theta_full 1.00
_diffrn_measured_fraction_theta_max 1.00
_diffrn_measurement_device_type 'Rigaku R-AXIS RAPID'
_diffrn_measurement_method \w
_diffrn_radiation_monochromator graphite
_diffrn_radiation_source 'fine-focus sealed tube'
_diffrn_radiation_type MoK\a
_diffrn_radiation_wavelength 0.71073
_diffrn_reflns_av_R_equivalents 0.021
_diffrn_reflns_av_sigmaI/netI 0.013
_diffrn_reflns_limit_h_max 17
_diffrn_reflns_limit_h_min -17
_diffrn_reflns_limit_k_max 6
_diffrn_reflns_limit_k_min -7
_diffrn_reflns_limit_l_max 20
_diffrn_reflns_limit_l_min -20
_diffrn_reflns_number 10379
_diffrn_reflns_theta_full 27.4
_diffrn_reflns_theta_max 27.4
_diffrn_reflns_theta_min 1.5
_diffrn_standards_decay_% 0
_diffrn_standards_interval_count 0
_diffrn_standards_interval_time 0
_diffrn_standards_number 0
_exptl_absorpt_coefficient_mu 1.010
_exptl_absorpt_correction_T_max 0.766
_exptl_absorpt_correction_T_min 0.698
_exptl_absorpt_correction_type multi-scan
_exptl_absorpt_process_details '(ABSCOR; Higashi, 1995)'
_exptl_crystal_colour red
_exptl_crystal_density_diffrn 1.547
_exptl_crystal_density_method 'not measured'
_exptl_crystal_description prism
_exptl_crystal_F_000 554
_exptl_crystal_size_max 0.36
_exptl_crystal_size_mid 0.32
_exptl_crystal_size_min 0.27
_refine_diff_density_max 0.26
_refine_diff_density_min -0.34
_refine_ls_extinction_method none
_refine_ls_goodness_of_fit_ref 1.040
_refine_ls_hydrogen_treatment constr
_refine_ls_matrix_type full
_refine_ls_number_parameters 151
_refine_ls_number_reflns 2653
_refine_ls_number_restraints 0
_refine_ls_restrained_S_all 1.040
_refine_ls_R_factor_all 0.035
_refine_ls_R_factor_gt 0.030
_refine_ls_shift/su_max 0.000
_refine_ls_shift/su_mean 0.000
_refine_ls_structure_factor_coef Fsqd
_refine_ls_weighting_details 'calc w = 1/[\s^2^(Fo^2^)+(0.0431P)^2^+0.5201P] where P = (Fo^2^+2Fc^2^)/3'
_refine_ls_weighting_scheme calc
_refine_ls_wR_factor_gt 0.079
_refine_ls_wR_factor_ref 0.081
_reflns_number_gt 2360
_reflns_number_total 2653
_reflns_threshold_expression I>2\s(I)
_cod_data_source_file is6006.cif
_cod_data_source_block I
_cod_original_sg_symbol_Hall '-p 2ybc'
_cod_original_sg_symbol_H-M 'P 21/c'
_cod_database_code 2204522
_cod_database_fobs_code 2204522

loop_
_symmetry_equiv_pos_as_xyz
'x, y, z'
'-x, y+1/2, -z+1/2'
'-x, -y, -z'
'x, -y-1/2, z-1/2'

loop_
_atom_site_label
_atom_site_fract_x
_atom_site_fract_y
_atom_site_fract_z
_atom_site_U_iso_or_equiv
_atom_site_adp_type
_atom_site_calc_flag
_atom_site_refinement_flags
_atom_site_occupancy
_atom_site_type_symbol
Co 0.5000 0.0000 0.5000 0.02729(10) Uani d S 1 Co
Cl -0.07382(4) 0.78718(13) 0.38997(4) 0.0717(2) Uani d . 1 Cl
O1 0.37771(8) 0.2357(2) 0.45446(7) 0.0343(3) Uani d . 1 O
O2 0.30232(11) 0.0038(2) 0.35253(8) 0.0452(3) Uani d . 1 O
O3 0.55808(9) 0.2937(2) 0.57373(8) 0.0377(3) Uani d . 1 O
H3A 0.6133 0.2364 0.6023 0.050 Uiso d R 1 H
H3B 0.5817 0.4329 0.5574 0.050 Uiso d R 1 H
N1 0.58505(11) 0.0971(3) 0.39918(9) 0.0365(3) Uani d . 1 N
N2 0.64452(14) 0.2802(3) 0.29382(11) 0.0559(5) Uani d . 1 N
H2N 0.6517 0.3876 0.2559 0.067 Uiso calc R 1 H
C1 0.57609(17) 0.2838(4) 0.34896(13) 0.0536(5) Uani d . 1 C
H1 0.5276 0.4052 0.3514 0.064 Uiso calc R 1 H
C2 0.66394(18) -0.0336(4) 0.37370(15) 0.0621(6) Uani d . 1 C
H2 0.6889 -0.1780 0.3979 0.074 Uiso calc R 1 H
C3 0.70016(19) 0.0781(5) 0.30823(15) 0.0685(7) Uani d . 1 C
H3 0.7531 0.0256 0.2789 0.082 Uiso calc R 1 H
C4 0.30333(12) 0.1797(3) 0.40186(9) 0.0312(3) Uani d . 1 C
C5 0.20973(12) 0.3337(3) 0.40047(10) 0.0333(3) Uani d . 1 C
C6 0.12666(15) 0.2773(4) 0.34412(13) 0.0485(5) Uani d . 1 C
H6 0.1298 0.1456 0.3080 0.058 Uiso calc R 1 H
C7 0.03944(16) 0.4156(5) 0.34133(15) 0.0574(5) Uani d . 1 C
H7 -0.0162 0.3767 0.3038 0.069 Uiso calc R 1 H
C8 0.03557(14) 0.6099(4) 0.39416(13) 0.0477(5) Uani d . 1 C
C9 0.11574(15) 0.6689(4) 0.45129(13) 0.0487(5) Uani d . 1 C
H9 0.1116 0.8002 0.4874 0.058 Uiso calc R 1 H
C10 0.20312(14) 0.5292(3) 0.45431(12) 0.0406(4) Uani d . 1 C
H10 0.2579 0.5671 0.4929 0.049 Uiso calc R 1 H

loop_
_atom_site_aniso_label
_atom_site_aniso_U_11
_atom_site_aniso_U_22
_atom_site_aniso_U_33
_atom_site_aniso_U_12
_atom_site_aniso_U_13
_atom_site_aniso_U_23
Co 0.03145(16) 0.02124(15) 0.03066(16) 0.00289(11) 0.01042(11) 0.00124(11)
Cl 0.0515(3) 0.0837(4) 0.0819(4) 0.0336(3) 0.0163(3) 0.0158(3)
O1 0.0354(6) 0.0278(6) 0.0401(6) 0.0051(5) 0.0052(5) 0.0008(5)
O2 0.0532(7) 0.0402(7) 0.0418(7) 0.0125(6) 0.0022(6) -0.0109(6)
O3 0.0424(6) 0.0255(5) 0.0455(7) 0.0020(5) 0.0050(5) -0.0023(5)
N1 0.0421(7) 0.0319(7) 0.0380(7) 0.0049(6) 0.0169(6) 0.0030(6)
N2 0.0736(12) 0.0522(10) 0.0470(9) 0.0054(9) 0.0314(9) 0.0156(8)
C1 0.0681(13) 0.0436(11) 0.0544(11) 0.0172(10) 0.0322(10) 0.0151(9)
C2 0.0679(14) 0.0638(14) 0.0603(13) 0.0312(11) 0.0352(11) 0.0205(11)
C3 0.0680(14) 0.0837(17) 0.0607(13) 0.0267(13) 0.0405(11) 0.0183(13)
C4 0.0383(8) 0.0270(7) 0.0296(7) 0.0051(6) 0.0103(6) 0.0037(6)
C5 0.0350(7) 0.0320(8) 0.0338(8) 0.0050(6) 0.0076(6) 0.0046(6)
C6 0.0481(10) 0.0479(11) 0.0478(10) 0.0104(9) -0.0035(8) -0.0072(9)
C7 0.0437(10) 0.0674(14) 0.0586(12) 0.0123(10) -0.0068(9) 0.0019(11)
C8 0.0398(9) 0.0531(11) 0.0520(11) 0.0165(8) 0.0140(8) 0.0137(9)
C9 0.0488(10) 0.0451(10) 0.0543(11) 0.0134(9) 0.0155(8) -0.0041(9)
C10 0.0385(9) 0.0404(10) 0.0436(9) 0.0054(7) 0.0076(7) -0.0051(7)

loop_
_atom_type_symbol
_atom_type_description
_atom_type_scat_dispersion_real
_atom_type_scat_dispersion_imag
_atom_type_scat_source
C C 0.0033 0.0000 'International Tables Vol C Tables 4.2.6.8 and 6.1.1.4'
H H 0.0000 0.0000 'International Tables Vol C Tables 4.2.6.8 and 6.1.1.4'
Cl Cl 0.1484 0.0000 'International Tables Vol C Tables 4.2.6.8 and 6.1.1.4'
Co Co 0.3494 0.0000 'International Tables Vol C Tables 4.2.6.8 and 6.1.1.4'
N N 0.0061 0.0000 'International Tables Vol C Tables 4.2.6.8 and 6.1.1.4'
O O 0.0106 0.0000 'International Tables Vol C Tables 4.2.6.8 and 6.1.1.4'

loop_
_geom_angle_atom_site_label_1
_geom_angle_atom_site_label_2
_geom_angle_atom_site_label_3
_geom_angle_site_symmetry_1
_geom_angle_site_symmetry_3
_geom_angle
_geom_angle_publ_flag
O1 Co N1 . . 91.77(5) y
O3 Co N1 . . 92.42(5) y
O3 Co O1 . . 87.16(4) y
O3 Co N1 3_656 3_656 92.42(5) ?
O3 Co N1 . 3_656 87.58(5) ?
O3 Co N1 3_656 . 87.58(5) ?
O3 Co O1 3_656 . 92.84(4) ?
N1 Co O1 3_656 . 88.23(5) ?
O3 Co O1 3_656 3_656 87.16(4) ?
O3 Co O1 . 3_656 92.84(4) ?
N1 Co O1 3_656 3_656 91.77(5) ?
N1 Co O1 . 3_656 88.23(5) ?
C4 O1 Co . . 126.19(10) ?
Co O3 H3A . . 104.9 ?
Co O3 H3B . . 128.6 ?
H3A O3 H3B . . 99.4 ?
C1 N1 C2 . . 104.74(16) ?
C1 N1 Co . . 130.10(12) ?
C2 N1 Co . . 125.16(13) ?
C1 N2 C3 . . 107.41(17) ?
C1 N2 H2N . . 126.3 ?
C3 N2 H2N . . 126.3 ?
N1 C1 N2 . . 111.91(18) ?
N1 C1 H1 . . 124.0 ?
N2 C1 H1 . . 124.0 ?
C3 C2 N1 . . 109.79(19) ?
C3 C2 H2 . . 125.1 ?
N1 C2 H2 . . 125.1 ?
N2 C3 C2 . . 106.15(18) ?
N2 C3 H3 . . 126.9 ?
C2 C3 H3 . . 126.9 ?
O2 C4 O1 . . 124.53(15) ?
O2 C4 C5 . . 118.07(15) ?
O1 C4 C5 . . 117.39(14) ?
C10 C5 C6 . . 118.85(16) ?
C10 C5 C4 . . 122.09(15) ?
C6 C5 C4 . . 119.05(15) ?
C7 C6 C5 . . 120.43(19) ?
C7 C6 H6 . . 119.8 ?
C5 C6 H6 . . 119.8 ?
C8 C7 C6 . . 119.52(19) ?
C8 C7 H7 . . 120.2 ?
C6 C7 H7 . . 120.2 ?
C7 C8 C9 . . 121.56(17) ?
C7 C8 Cl . . 119.67(16) ?
C9 C8 Cl . . 118.78(16) ?
C8 C9 C10 . . 118.87(18) ?
C8 C9 H9 . . 120.6 ?
C10 C9 H9 . . 120.6 ?
C5 C10 C9 . . 120.76(18) ?
C5 C10 H10 . . 119.6 ?
C9 C10 H10 . . 119.6 ?

loop_
_geom_bond_atom_site_label_1
_geom_bond_atom_site_label_2
_geom_bond_distance
_geom_bond_publ_flag
Co O3 2.1014(12) y
Co N1 2.1309(13) y
Co O1 2.1472(11) y
Cl C8 1.7444(19) ?
O1 C4 1.2710(19) ?
O2 C4 1.248(2) ?
O3 H3A 0.8825 ?
O3 H3B 0.8762 ?
N1 C1 1.302(2) ?
N1 C2 1.366(2) ?
N2 C1 1.330(2) ?
N2 C3 1.341(3) ?
N2 H2N 0.8600 ?
C1 H1 0.9300 ?
C2 C3 1.346(3) ?
C2 H2 0.9300 ?
C3 H3 0.9300 ?
C4 C5 1.502(2) ?
C5 C10 1.386(2) ?
C5 C6 1.389(2) ?
C6 C7 1.382(3) ?
C6 H6 0.9300 ?
C7 C8 1.368(3) ?
C7 H7 0.9300 ?
C8 C9 1.372(3) ?
C9 C10 1.388(2) ?
C9 H9 0.9300 ?
C10 H10 0.9300 ?

loop_
_geom_hbond_atom_site_label_D
_geom_hbond_atom_site_label_H
_geom_hbond_atom_site_label_A
_geom_hbond_site_symmetry_A
_geom_hbond_distance_DH
_geom_hbond_distance_HA
_geom_hbond_distance_DA
_geom_hbond_angle_DHA
_geom_hbond_publ_flag
O3 H3A O2 3_656 0.88 1.83 2.6586(18) 155 y
O3 H3B O1 3_666 0.88 1.91 2.7740(16) 167 y
N2 H2N O2 2_655 0.86 2.00 2.802(2) 154 y
C1 H1 O3 3_666 0.93 2.40 3.247(3) 152 y
C9 H9 Cl 3_576 0.93 3.08 4.001(2) 173 y
